data_7101164
loop_
_publ_author_name
'Tomoaki Tanase'
'Merii Kato'
'Ajay Sah'

_publ_section_title
;
Trinuclear coordinatively labile Cu(II) complex of
4,6-O-ethylidene-beta-D-glucopyranosylamine derived Schiff base ligand
and its reactivity towards primary alcohols and amines
;
_journal_issue 5
_journal_name_full 'Chemical Communications'
_journal_paper_doi 10.1039/b413923b
_journal_year 2005
_chemical_formula_moiety 'C5 H25 Cl2 Cu N5 '
_chemical_formula_sum 'C5 H25 Cl2 Cu N5'
_chemical_formula_weight 289.74
_space_group_IT_number 62
_space_group_name_Hall '-P 2ac 2n'
_space_group_name_H-M_alt 'P n m a'
_symmetry_cell_setting orthorhombic
_symmetry_Int_Tables_number 62
_symmetry_space_group_name_Hall '-P 2ac 2n'
_symmetry_space_group_name_H-M 'P n m a'
_cell_angle_alpha 90
_cell_angle_beta 90
_cell_angle_gamma 90
_cell_formula_units_Z 4
_cell_length_a 14.0065(10)
_cell_length_b 11.6044(11)
_cell_length_c 8.5136(5)
_cell_measurement_reflns_used 2274
_cell_measurement_temperature 153.1
_cell_measurement_theta_max 27.5
_cell_measurement_theta_min 3.3
_cell_volume 1383.8(2)
_computing_cell_refinement CrystalClear
_computing_data_collection CrystalClear
_computing_data_reduction CrystalStructure
_computing_molecular_graphics ORTEP-II
_computing_publication_material 'CrystalStructure 3.6.0'
_computing_structure_refinement CRYSTALS
_computing_structure_solution SIR97
_diffrn_detector_area_resol_mean 7.31
_diffrn_measured_fraction_theta_full 0.7004
_diffrn_measured_fraction_theta_max 0.1546
_diffrn_measurement_device_type 'Rigaku Mercury'
_diffrn_measurement_method \w
_diffrn_radiation_type 'Mo K\a'
_diffrn_radiation_wavelength 0.7107
_diffrn_reflns_av_R_equivalents 0.019
_diffrn_reflns_limit_h_max 14
_diffrn_reflns_limit_h_min -18
_diffrn_reflns_limit_k_max 13
_diffrn_reflns_limit_k_min -14
_diffrn_reflns_limit_l_max 9
_diffrn_reflns_limit_l_min -9
_diffrn_reflns_number 7810
_diffrn_reflns_theta_full 26.00
_diffrn_reflns_theta_max 48.76
_exptl_absorpt_coefficient_mu 1.938
_exptl_absorpt_correction_T_max 0.824
_exptl_absorpt_correction_T_min 0.731
_exptl_absorpt_correction_type multi-scan
_exptl_absorpt_process_details 'Jacobson, R. (1998) Private communication'
_exptl_crystal_colour blue
_exptl_crystal_density_diffrn 1.391
_exptl_crystal_density_method 'not measured'
_exptl_crystal_description prism
_exptl_crystal_F_000 612.00
_exptl_crystal_size_max 0.20
_exptl_crystal_size_mid 0.15
_exptl_crystal_size_min 0.10
_refine_diff_density_max 0.95
_refine_diff_density_min -0.47
_refine_ls_extinction_method none
_refine_ls_goodness_of_fit_ref 0.735
_refine_ls_hydrogen_treatment refall
_refine_ls_number_parameters 70
_refine_ls_number_reflns 1023
_refine_ls_R_factor_gt 0.0370
_refine_ls_shift/su_max 0.0000
_refine_ls_structure_factor_coef F
_refine_ls_weighting_details 'w = 1/[0.0010Fo^2^ + 3.0000\s(Fo^2^) + 0.5000]'
_refine_ls_weighting_scheme calc
_refine_ls_wR_factor_ref 0.0480
_reflns_number_gt 1021
_reflns_number_total 1158
_reflns_threshold_expression F^2^>2.0\s(F^2^)
_cod_data_source_file b413923b.txt
_cod_original_formula_sum 'C5 H25 Cl2 Cu N5 '
_cod_database_code 7101164

loop_
_symmetry_equiv_pos_site_id
_symmetry_equiv_pos_as_xyz
1 +X,+Y,+Z
2 1/2-X,1/2+Y,1/2+Z
3 +X,1/2-Y,+Z
4 1/2-X,-Y,1/2+Z
5 -X,-Y,-Z
6 1/2+X,1/2-Y,1/2-Z
7 -X,1/2+Y,-Z
8 1/2+X,+Y,1/2-Z

loop_
_atom_site_label
_atom_site_type_symbol
_atom_site_fract_x
_atom_site_fract_y
_atom_site_fract_z
_atom_site_U_iso_or_equiv
_atom_site_adp_type
_atom_site_occupancy
_atom_site_symmetry_multiplicity
_atom_site_calc_flag
_atom_site_refinement_flags
Cu(1) Cu 0.13043(4) 0.2500 0.78432(7) 0.0194(2) Uani 1.00 2 d S
Cl(1) Cl 0.35125(6) 0.01282(8) 0.65351(12) 0.0271(3) Uani 1.00 1 d .
N(1) N 0.1307(2) 0.0754(3) 0.7816(3) 0.0242(9) Uani 1.00 1 d .
N(2) N 0.2219(3) 0.2500 0.9998(5) 0.0242(12) Uani 1.00 2 d S
N(3) N 0.2228(3) 0.2500 0.5947(5) 0.0264(13) Uani 1.00 2 d S
N(4) N -0.0063(3) 0.2500 0.8781(5) 0.0245(12) Uani 1.00 2 d S
C(1) C 0.0793(3) 0.0165(3) 0.6549(5) 0.0373(12) Uani 1.00 1 d .
C(2) C 0.3242(4) 0.2500 0.9697(7) 0.030(2) Uani 1.00 2 d S
C(3) C 0.1848(5) 0.2500 0.4312(6) 0.048(2) Uani 1.00 2 d S
C(4) C -0.0102(4) 0.2500 1.0517(6) 0.033(2) Uani 1.00 2 d S
H(1) H 0.1140 0.0361 0.5658 0.046 Uiso 1.00 1 c R
H(2) H 0.0134 0.0625 0.6341 0.046 Uiso 1.00 1 c R
H(3) H 0.0804 -0.0695 0.6691 0.046 Uiso 1.00 1 c R
H(4) H 0.1059 0.0475 0.8754 0.029 Uiso 1.00 1 c R
H(5) H 0.1868 0.0516 0.7846 0.029 Uiso 1.00 1 c R
H(6) H 0.2031 0.3163 1.0543 0.029 Uiso 1.00 1 c R
H(7) H 0.3599 0.2500 1.0572 0.036 Uiso 1.00 2 c R
H(8) H 0.3417 0.1807 0.9091 0.037 Uiso 1.00 1 c R
H(9) H -0.0382 0.1817 0.8470 0.029 Uiso 1.00 1 c R
H(10) H -0.0750 0.2500 1.0850 0.040 Uiso 1.00 2 c R
H(11) H 0.0197 0.3135 1.0850 0.040 Uiso 1.00 1 c R
H(12) H 0.2604 0.3152 0.6098 0.032 Uiso 1.00 1 c R
H(13) H 0.2305 0.2500 0.3699 0.060 Uiso 1.00 2 c R
H(14) H 0.1454 0.1825 0.4125 0.060 Uiso 1.00 1 c R

loop_
_atom_site_aniso_label
_atom_site_aniso_U_11
_atom_site_aniso_U_22
_atom_site_aniso_U_33
_atom_site_aniso_U_12
_atom_site_aniso_U_13
_atom_site_aniso_U_23
Cu(1) 0.0231(4) 0.0155(4) 0.0196(4) 0.0000 0.0000(3) 0.0000
Cl(1) 0.0309(5) 0.0209(5) 0.0296(6) 0.0016(4) 0.0015(4) -0.0044(4)
N(1) 0.031(2) 0.017(2) 0.024(2) -0.0004(13) 0.0061(13) -0.001(1)
N(2) 0.030(2) 0.020(2) 0.023(3) 0.0000 -0.006(2) 0.0000
N(3) 0.032(3) 0.019(2) 0.028(3) 0.0000 0.005(2) 0.0000
N(4) 0.026(2) 0.014(2) 0.033(3) 0.0000 -0.000(2) 0.0000
C(1) 0.040(2) 0.031(2) 0.040(3) -0.007(2) 0.007(2) -0.016(2)
C(2) 0.029(3) 0.030(3) 0.032(3) 0.0000 -0.010(3) 0.0000
C(3) 0.089(5) 0.040(4) 0.014(4) 0.0000 -0.001(3) 0.0000
C(4) 0.033(3) 0.032(3) 0.035(4) 0.0000 0.006(3) 0.0000

loop_
_atom_type_symbol
_atom_type_description
_atom_type_scat_dispersion_real
_atom_type_scat_dispersion_imag
_atom_type_scat_source
C C 0.003 0.002
;
International Tables for Crystallography
(1992, Vol. C, Tables 4.2.6.8 and 6.1.1.4)
;
H H 0.000 0.000
;
International Tables for Crystallography
(1992, Vol. C, Table 6.1.1.4)
;
Cu Cu 0.320 1.265
;
International Tables for Crystallography
(1992, Vol. C, Tables 4.2.6.8 and 6.1.1.4)
;
N N 0.006 0.003
;
International Tables for Crystallography
(1992, Vol. C, Tables 4.2.6.8 and 6.1.1.4)
;
Cl Cl 0.148 0.159
;
International Tables for Crystallography
(1992, Vol. C, Tables 4.2.6.8 and 6.1.1.4)
;

loop_
_geom_angle_atom_site_label_1
_geom_angle_atom_site_label_2
_geom_angle_atom_site_label_3
_geom_angle
_geom_angle_site_symmetry_1
_geom_angle_site_symmetry_2
_geom_angle_site_symmetry_3
N(1) Cu(1) N(1) 178.7(1) 55503 . .
N(2) Cu(1) N(1) 90.48(8) . . .
N(3) Cu(1) N(1) 89.44(8) . . .
N(4) Cu(1) N(1) 90.34(8) . . .
Cu(1) N(1) C(1) 118.3(2) . . .
N(2) Cu(1) N(1) 90.48(8) . . 55503
N(3) Cu(1) N(1) 89.44(8) . . 55503
N(4) Cu(1) N(1) 90.34(8) . . 55503
Cu(1) N(1) C(1) 118.3(2) . 55503 55503
N(3) Cu(1) N(2) 106.4(2) . . .
N(4) Cu(1) N(2) 102.3(2) . . .
Cu(1) N(2) C(2) 114.8(3) . . .
N(4) Cu(1) N(3) 151.3(2) . . .
Cu(1) N(3) C(3) 120.4(4) . . .
Cu(1) N(4) C(4) 114.8(3) . . .
Cu(1) N(1) H(4) 109.7473 . . .
Cu(1) N(1) H(5) 109.4367 . . .
Cu(1) N(1) H(4) 109.7473 . 55503 55503
Cu(1) N(1) H(5) 109.4367 . 55503 55503
Cu(1) N(2) H(6) 104.1265 . . .
Cu(1) N(2) H(6) 104.1265 . . 55503
Cu(1) N(3) H(12) 104.2383 . . .
Cu(1) N(3) H(12) 104.2383 . . 55503
Cu(1) N(4) H(9) 109.1452 . . .
Cu(1) N(4) H(9) 109.1452 . . 55503
N(1) C(1) H(1) 103.2508 . . .
N(1) C(1) H(2) 108.0168 . . .
H(4) N(1) C(1) 106.6729 . . .
H(5) N(1) C(1) 109.3257 . . .
N(1) C(1) H(3) 111.4602 . . .
H(5) N(1) H(4) 102.1528 . . .
H(6) N(2) C(2) 111.4317 . . .
H(6) N(2) C(2) 111.4317 55503 . .
N(2) C(2) H(8) 109.6749 . . .
N(2) C(2) H(8) 109.6749 . . 55503
N(2) C(2) H(7) 113.6313 . . .
H(6) N(2) H(6) 110.5119 55503 . .
H(12) N(3) C(3) 109.3263 . . .
H(12) N(3) C(3) 109.3263 55503 . .
N(3) C(3) H(14) 110.8861 . . .
N(3) C(3) H(14) 110.8862 . . 55503
N(3) C(3) H(13) 108.3105 . . .
H(12) N(3) H(12) 108.8041 55503 . .
H(9) N(4) C(4) 105.1339 . . .
H(9) N(4) C(4) 105.1339 55503 . .
N(4) C(4) H(11) 107.4305 . . .
N(4) C(4) H(11) 107.4305 . . 55503
N(4) C(4) H(10) 109.4522 . . .
H(9) N(4) H(9) 113.5647 55503 . .
H(2) C(1) H(1) 101.0578 . . .
H(3) C(1) H(1) 109.4716 . . .
H(3) C(1) H(2) 121.6322 . . .
H(8) C(2) H(7) 107.2414 . . .
H(8) C(2) H(7) 107.2414 55503 . .
H(8) C(2) H(8) 109.2630 55503 . .
H(14) C(3) H(13) 109.6512 . . .
H(14) C(3) H(13) 109.6512 55503 . .
H(14) C(3) H(14) 107.4480 55503 . .
H(11) C(4) H(10) 110.6456 . . .
H(11) C(4) H(10) 110.6456 55503 . .
H(11) C(4) H(11) 111.1167 55503 . .

loop_
_geom_bond_atom_site_label_1
_geom_bond_atom_site_label_2
_geom_bond_distance
_geom_bond_site_symmetry_2
Cu(1) N(1) 2.027(3) .
Cu(1) N(1) 2.027(3) 55503
Cu(1) N(2) 2.238(4) .
Cu(1) N(2) 2.238(4) 55503
Cu(1) N(3) 2.069(4) .
Cu(1) N(4) 2.074(4) .
N(1) C(1) 1.466(5) .
N(2) Cu(1) 2.238(4) .
N(2) Cu(1) 2.238(4) 55503
N(2) C(2) 1.456(7) .
N(2) C(2) 1.456(7) 55503
N(3) C(3) 1.490(7) .
N(4) C(4) 1.479(7) .
C(2) N(2) 1.456(7) .
C(2) N(2) 1.456(7) 55503
N(1) H(4) 0.9287 .
N(1) H(5) 0.8333 .
N(2) H(6) 0.9363 .
N(2) H(6) 0.9363 55503
N(3) H(12) 0.9301 .
N(3) H(12) 0.9301 55503
N(4) H(9) 0.9478 .
N(4) H(9) 0.9478 55503
C(1) H(1) 0.9291 .
C(1) H(2) 1.0803 .
C(1) H(3) 1.0048 .
C(2) H(7) 0.8971 .
C(2) H(8) 0.9862 .
C(2) H(8) 0.9862 55503
C(3) H(13) 0.8254 .
C(3) H(14) 0.9716 .
C(3) H(14) 0.9716 55503
C(4) H(10) 0.9506 .
C(4) H(11) 0.8938 .
C(4) H(11) 0.8938 55503
H(6) N(2) 0.9363 .
H(6) N(2) 0.9363 55503
